data_1555231
loop_
_publ_author_name
'Hwang, In Hyun'
'Swenson, Dale C.'
'Gloer, James B.'
'Wicklow, Donald T.'

_publ_section_title
;
 Pestaloporonins: Caryophyllene-Derived Sesquiterpenoids from a
 Fungicolous Isolate of Pestalotiopsis sp.
;
_journal_issue 17
_journal_name_full 'Organic letters'
_journal_page_first 4284
_journal_page_last 4287
_journal_paper_doi 10.1021/acs.orglett.5b02080
_journal_volume 17
_journal_year 2015
_chemical_absolute_configuration exp
_chemical_formula_moiety ' C16 H24 O5, H2 O '
_chemical_formula_sum 'C16 H26 O6'
_chemical_formula_weight 314.37
_space_group_IT_number 4
_space_group_name_Hall 'P 2yb'
_space_group_name_H-M_alt 'P 1 21 1'
_symmetry_cell_setting monoclinic
_symmetry_space_group_name_Hall 'P 2yb'
_symmetry_space_group_name_H-M 'P 1 21 1'
_atom_sites_solution_hydrogens geom
_atom_sites_solution_primary direct
_atom_sites_solution_secondary difmap
_audit_creation_method SHELXL-97
_cell_angle_alpha 90.00
_cell_angle_beta 91.21(3)
_cell_angle_gamma 90.00
_cell_formula_units_Z 2
_cell_length_a 6.5502(13)
_cell_length_b 13.639(3)
_cell_length_c 9.1291(18)
_cell_measurement_reflns_used 2890
_cell_measurement_temperature 150(2)
_cell_measurement_theta_max 50.5
_cell_measurement_theta_min 3.9
_cell_volume 815.4(3)
_computing_cell_refinement 'Bruker SAINT v8.32B'
_computing_data_collection 'Bruker APEX2 v2013.6.2'
_computing_data_reduction 'Bruker SAINT v8.33B'
_computing_molecular_graphics 'Bruker SHELXTL v6.14'
_computing_publication_material 'Bruker SHELXTL v6.14'
_computing_structure_refinement 'Bruker SHELXTL v6.14'
_computing_structure_solution 'Bruker SHELXTL v6.14'
_diffrn_ambient_temperature 150(2)
_diffrn_measured_fraction_theta_full 0.964
_diffrn_measured_fraction_theta_max 0.964
_diffrn_measurement_device_type 'Bruker APEXII'
_diffrn_measurement_method 'omega scans'
_diffrn_radiation_monochromator 'Si-<111> channel cut crystal'
_diffrn_radiation_source synchrotron
_diffrn_radiation_type synchrotron
_diffrn_radiation_wavelength 1.23990
_diffrn_reflns_av_R_equivalents 0.0565
_diffrn_reflns_av_sigmaI/netI 0.0754
_diffrn_reflns_limit_h_max 8
_diffrn_reflns_limit_h_min -8
_diffrn_reflns_limit_k_max 16
_diffrn_reflns_limit_k_min -16
_diffrn_reflns_limit_l_max 11
_diffrn_reflns_limit_l_min -10
_diffrn_reflns_number 5979
_diffrn_reflns_theta_full 50.60
_diffrn_reflns_theta_max 50.6
_diffrn_reflns_theta_min 4.7
_diffrn_standards_number 0
_exptl_absorpt_coefficient_mu 0.408
_exptl_absorpt_correction_T_max 0.9959
_exptl_absorpt_correction_T_min 0.9839
_exptl_absorpt_correction_type multi-scan
_exptl_absorpt_process_details 'SADABS (Sheldrick, 2008)'
_exptl_crystal_colour colorless
_exptl_crystal_density_diffrn 1.280
_exptl_crystal_density_method 'not measured'
_exptl_crystal_description plate
_exptl_crystal_F_000 340
_exptl_crystal_size_max 0.04
_exptl_crystal_size_mid 0.03
_exptl_crystal_size_min 0.01
_refine_diff_density_max 0.310
_refine_diff_density_min -0.229
_refine_diff_density_rms 0.056
_refine_ls_abs_structure_details 'Flack H D (1983), Acta Cryst. A39, 876-881'
_refine_ls_abs_structure_Flack 0.1(4)
_refine_ls_extinction_method none
_refine_ls_goodness_of_fit_ref 1.051
_refine_ls_hydrogen_treatment mixed
_refine_ls_matrix_type full
_refine_ls_number_parameters 211
_refine_ls_number_reflns 2855
_refine_ls_number_restraints 3
_refine_ls_restrained_S_all 1.051
_refine_ls_R_factor_all 0.0529
_refine_ls_R_factor_gt 0.0499
_refine_ls_shift/su_max 0.012
_refine_ls_shift/su_mean 0.002
_refine_ls_structure_factor_coef Fsqd
_refine_ls_weighting_details 'calc w=1/[\s^2^(Fo^2^)+(0.0758P)^2^+0.0000P] where P=(Fo^2^+2Fc^2^)/3'
_refine_ls_weighting_scheme calc
_refine_ls_wR_factor_gt 0.1342
_refine_ls_wR_factor_ref 0.1375
_reflns_number_gt 2635
_reflns_number_total 2855
_reflns_threshold_expression >2sigma(I)
_cod_data_source_file ol5b02080_si_002.cif
_cod_data_source_block glo136z
_cod_depositor_comments
;
The following automatic conversions were performed:

data item '_symmetry_cell_setting' value 'Monoclinic' was changed to
'monoclinic' in accordance with the
/home/saulius/struct/COD-crude-data/automatic-downloads/DataCite-retrospective/ACS/depositions/lib/dictionaries/cif_core.dic
dictionary named 'cif_core.dic' version 2.4.2 last updated on
2011-04-26.

Automatic conversion script
Id: cif_fix_values 6909 2019-04-08 15:41:33Z antanas 
;
_cod_original_sg_symbol_Hall ' P 2yb '
_cod_original_sg_symbol_H-M ' P 21 '
_cod_database_code 1555231

loop_
_symmetry_equiv_pos_as_xyz
'x, y, z'
'-x, y+1/2, -z'

loop_
_atom_site_label
_atom_site_type_symbol
_atom_site_fract_x
_atom_site_fract_y
_atom_site_fract_z
_atom_site_U_iso_or_equiv
_atom_site_adp_type
_atom_site_occupancy
_atom_site_symmetry_multiplicity
_atom_site_calc_flag
_atom_site_refinement_flags
C1 C 0.1445(4) 0.39981(19) 0.3224(3) 0.0199(5) Uani 1 1 d .
C12 C 0.3171(4) 0.3409(2) 0.2569(3) 0.0240(6) Uani 1 1 d .
H12A H 0.3368 0.3627 0.1547 0.029 Uiso 1 1 calc R
H12B H 0.4450 0.3545 0.3130 0.029 Uiso 1 1 calc R
O5 O 0.2795(3) 0.23751(15) 0.2577(2) 0.0281(5) Uani 1 1 d .
H5 H 0.1723 0.2254 0.2090 0.042 Uiso 1 1 calc R
C2 C 0.0974(4) 0.39327(19) 0.4647(3) 0.0222(6) Uani 1 1 d .
H2 H -0.0250 0.4244 0.4938 0.027 Uiso 1 1 calc R
C3 C 0.2191(4) 0.3418(2) 0.5809(3) 0.0259(6) Uani 1 1 d .
H3A H 0.3432 0.3137 0.5372 0.031 Uiso 1 1 calc R
H3B H 0.1375 0.2869 0.6198 0.031 Uiso 1 1 calc R
C4 C 0.2833(4) 0.4113(2) 0.7097(3) 0.0251(6) Uani 1 1 d .
C13 C 0.0996(5) 0.4313(2) 0.8076(3) 0.0340(7) Uani 1 1 d .
H13A H 0.1388 0.4786 0.8839 0.051 Uiso 1 1 calc R
H13B H 0.0563 0.3699 0.8535 0.051 Uiso 1 1 calc R
H13C H -0.0134 0.4580 0.7480 0.051 Uiso 1 1 calc R
C14 C 0.4520(5) 0.3602(2) 0.7997(3) 0.0373(8) Uani 1 1 d .
H14A H 0.4827 0.3985 0.8882 0.056 Uiso 1 1 calc R
H14B H 0.5751 0.3549 0.7410 0.056 Uiso 1 1 calc R
H14C H 0.4063 0.2945 0.8274 0.056 Uiso 1 1 calc R
C5 C 0.3723(4) 0.5060(2) 0.6407(3) 0.0225(5) Uani 1 1 d .
O1 O 0.5318(3) 0.50307(15) 0.5772(2) 0.0293(5) Uani 1 1 d .
C6 C 0.2631(4) 0.6051(2) 0.6616(3) 0.0213(5) Uani 1 1 d .
H6 H 0.1161 0.5918 0.6813 0.026 Uiso 1 1 calc R
O2 O 0.3532(3) 0.64968(14) 0.7893(2) 0.0255(4) Uani 1 1 d .
H2O H 0.4700 0.6707 0.7696 0.038 Uiso 1 1 calc R
C7 C 0.2737(4) 0.6713(2) 0.5259(3) 0.0239(6) Uani 1 1 d .
H7A H 0.2094 0.7354 0.5468 0.029 Uiso 1 1 calc R
H7B H 0.4182 0.6832 0.5016 0.029 Uiso 1 1 calc R
C8 C 0.1640(4) 0.62315(18) 0.3967(3) 0.0203(5) Uani 1 1 d .
C9 C -0.0339(4) 0.6020(2) 0.3953(3) 0.0215(5) Uani 1 1 d .
H9 H -0.1191 0.6284 0.4684 0.026 Uiso 1 1 calc R
C10 C -0.1234(4) 0.5364(2) 0.2784(3) 0.0216(6) Uani 1 1 d .
H10 H -0.2318 0.4943 0.3215 0.026 Uiso 1 1 calc R
O3 O -0.2128(3) 0.59765(16) 0.1662(2) 0.0261(4) Uani 1 1 d .
C16 C -0.3224(4) 0.5453(3) 0.0549(3) 0.0317(7) Uani 1 1 d .
H16A H -0.4135 0.5903 0.0014 0.048 Uiso 1 1 calc R
H16B H -0.4032 0.4933 0.0998 0.048 Uiso 1 1 calc R
H16C H -0.2258 0.5161 -0.0131 0.048 Uiso 1 1 calc R
C11 C 0.0439(4) 0.4712(2) 0.2160(3) 0.0199(5) Uani 1 1 d .
H11 H -0.0158 0.4332 0.1318 0.024 Uiso 1 1 calc R
O4 O 0.1981(3) 0.53720(14) 0.1605(2) 0.0219(4) Uani 1 1 d .
C15 C 0.3008(4) 0.5894(2) 0.2758(3) 0.0230(6) Uani 1 1 d .
H15A H 0.3686 0.6475 0.2336 0.028 Uiso 1 1 calc R
H15B H 0.4086 0.5467 0.3188 0.028 Uiso 1 1 calc R
O21 O 0.9793(4) 0.21476(17) 0.0450(2) 0.0335(5) Uani 1 1 d D
H21A H 0.999(6) 0.169(3) -0.015(4) 0.047(11) Uiso 1 1 d D
H21B H 0.857(6) 0.193(4) 0.077(5) 0.072(14) Uiso 1 1 d D

loop_
_atom_site_aniso_label
_atom_site_aniso_U_11
_atom_site_aniso_U_22
_atom_site_aniso_U_33
_atom_site_aniso_U_23
_atom_site_aniso_U_13
_atom_site_aniso_U_12
C1 0.0222(12) 0.0179(13) 0.0196(13) -0.0036(10) 0.0003(10) -0.0025(10)
C12 0.0250(13) 0.0220(14) 0.0253(14) -0.0018(11) 0.0043(10) 0.0024(11)
O5 0.0292(10) 0.0247(11) 0.0301(11) -0.0033(8) -0.0046(8) 0.0046(8)
C2 0.0247(13) 0.0181(14) 0.0237(14) -0.0028(10) 0.0015(10) -0.0040(10)
C3 0.0374(15) 0.0182(14) 0.0221(14) -0.0010(10) -0.0005(11) -0.0027(11)
C4 0.0378(15) 0.0197(13) 0.0176(14) 0.0004(10) -0.0014(11) -0.0029(12)
C13 0.0528(18) 0.0282(16) 0.0216(15) 0.0029(11) 0.0134(13) -0.0099(14)
C14 0.052(2) 0.0263(16) 0.0330(17) 0.0029(12) -0.0139(14) -0.0028(13)
C5 0.0281(13) 0.0227(13) 0.0165(12) 0.0015(10) -0.0027(10) -0.0023(11)
O1 0.0279(10) 0.0274(11) 0.0329(11) 0.0025(8) 0.0065(8) 0.0029(8)
C6 0.0229(12) 0.0184(13) 0.0227(14) -0.0017(10) -0.0016(10) -0.0015(10)
O2 0.0262(10) 0.0280(11) 0.0222(10) -0.0045(8) -0.0027(7) -0.0047(8)
C7 0.0267(13) 0.0151(13) 0.0297(15) 0.0003(10) -0.0012(11) -0.0037(10)
C8 0.0240(13) 0.0173(13) 0.0195(13) 0.0023(9) -0.0009(10) 0.0001(10)
C9 0.0226(12) 0.0224(14) 0.0195(14) -0.0011(10) 0.0007(9) 0.0045(10)
C10 0.0192(12) 0.0239(14) 0.0215(14) 0.0023(10) -0.0014(10) 0.0011(10)
O3 0.0220(9) 0.0341(11) 0.0219(10) 0.0043(8) -0.0041(7) 0.0029(8)
C16 0.0210(13) 0.051(2) 0.0228(15) 0.0036(13) -0.0044(11) 0.0009(13)
C11 0.0202(12) 0.0234(13) 0.0160(12) -0.0014(9) 0.0005(9) -0.0016(10)
O4 0.0231(9) 0.0261(10) 0.0166(9) 0.0017(7) 0.0046(7) -0.0010(7)
C15 0.0231(13) 0.0216(15) 0.0242(15) 0.0020(10) 0.0016(10) -0.0045(10)
O21 0.0388(12) 0.0322(12) 0.0297(12) -0.0054(9) 0.0014(9) -0.0027(10)

loop_
_atom_type_symbol
_atom_type_description
_atom_type_scat_dispersion_real
_atom_type_scat_dispersion_imag
_atom_type_scat_source
C C -0.0021 0.0056 'International Tables Vol C Tables 4.2.6.8 and 6.1.1.4'
H H 0.0000 0.0000 'International Tables Vol C Tables 4.2.6.8 and 6.1.1.4'
O O -0.0047 0.0204 'International Tables Vol C Tables 4.2.6.8 and 6.1.1.4'

loop_
_geom_angle_atom_site_label_1
_geom_angle_atom_site_label_2
_geom_angle_atom_site_label_3
_geom_angle
C2 C1 C11 123.8(2)
C2 C1 C12 122.2(2)
C11 C1 C12 113.8(2)
O5 C12 C1 112.9(2)
O5 C12 H12A 109.0
C1 C12 H12A 109.0
O5 C12 H12B 109.0
C1 C12 H12B 109.0
H12A C12 H12B 107.8
C12 O5 H5 109.5
C1 C2 C3 126.1(2)
C1 C2 H2 116.9
C3 C2 H2 116.9
C2 C3 C4 112.4(2)
C2 C3 H3A 109.1
C4 C3 H3A 109.1
C2 C3 H3B 109.1
C4 C3 H3B 109.1
H3A C3 H3B 107.8
C14 C4 C13 109.5(2)
C14 C4 C5 108.8(2)
C13 C4 C5 113.1(2)
C14 C4 C3 107.9(2)
C13 C4 C3 110.1(2)
C5 C4 C3 107.3(2)
C4 C13 H13A 109.5
C4 C13 H13B 109.5
H13A C13 H13B 109.5
C4 C13 H13C 109.5
H13A C13 H13C 109.5
H13B C13 H13C 109.5
C4 C14 H14A 109.5
C4 C14 H14B 109.5
H14A C14 H14B 109.5
C4 C14 H14C 109.5
H14A C14 H14C 109.5
H14B C14 H14C 109.5
O1 C5 C6 119.8(2)
O1 C5 C4 120.2(2)
C6 C5 C4 119.9(2)
O2 C6 C7 112.5(2)
O2 C6 C5 106.8(2)
C7 C6 C5 112.7(2)
O2 C6 H6 108.2
C7 C6 H6 108.2
C5 C6 H6 108.2
C6 O2 H2O 109.5
C8 C7 C6 110.1(2)
C8 C7 H7A 109.6
C6 C7 H7A 109.6
C8 C7 H7B 109.6
C6 C7 H7B 109.6
H7A C7 H7B 108.2
C9 C8 C15 121.4(2)
C9 C8 C7 123.2(2)
C15 C8 C7 115.0(2)
C8 C9 C10 120.2(2)
C8 C9 H9 119.9
C10 C9 H9 119.9
O3 C10 C9 107.9(2)
O3 C10 C11 110.8(2)
C9 C10 C11 109.8(2)
O3 C10 H10 109.4
C9 C10 H10 109.4
C11 C10 H10 109.4
C16 O3 C10 114.1(2)
O3 C16 H16A 109.5
O3 C16 H16B 109.5
H16A C16 H16B 109.5
O3 C16 H16C 109.5
H16A C16 H16C 109.5
H16B C16 H16C 109.5
O4 C11 C1 108.98(19)
O4 C11 C10 106.2(2)
C1 C11 C10 116.1(2)
O4 C11 H11 108.5
C1 C11 H11 108.5
C10 C11 H11 108.5
C15 O4 C11 111.83(19)
O4 C15 C8 114.5(2)
O4 C15 H15A 108.6
C8 C15 H15A 108.6
O4 C15 H15B 108.6
C8 C15 H15B 108.6
H15A C15 H15B 107.6
H21A O21 H21B 97(4)

loop_
_geom_bond_atom_site_label_1
_geom_bond_atom_site_label_2
_geom_bond_distance
C1 C2 1.344(4)
C1 C11 1.517(3)
C1 C12 1.520(3)
C12 O5 1.432(3)
C12 H12A 0.9900
C12 H12B 0.9900
O5 H5 0.8400
C2 C3 1.489(4)
C2 H2 0.9500
C3 C4 1.561(4)
C3 H3A 0.9900
C3 H3B 0.9900
C4 C14 1.531(4)
C4 C13 1.539(4)
C4 C5 1.556(4)
C13 H13A 0.9800
C13 H13B 0.9800
C13 H13C 0.9800
C14 H14A 0.9800
C14 H14B 0.9800
C14 H14C 0.9800
C5 O1 1.206(3)
C5 C6 1.544(4)
C6 O2 1.431(3)
C6 C7 1.536(4)
C6 H6 1.0000
O2 H2O 0.8400
C7 C8 1.518(4)
C7 H7A 0.9900
C7 H7B 0.9900
C8 C9 1.328(4)
C8 C15 1.508(4)
C9 C10 1.502(4)
C9 H9 0.9500
C10 O3 1.437(3)
C10 C11 1.531(3)
C10 H10 1.0000
O3 C16 1.424(3)
C16 H16A 0.9800
C16 H16B 0.9800
C16 H16C 0.9800
C11 O4 1.452(3)
C11 H11 1.0000
O4 C15 1.428(3)
C15 H15A 0.9900
C15 H15B 0.9900
O21 H21A 0.84(4)
O21 H21B 0.91(4)

loop_
_geom_hbond_atom_site_label_D
_geom_hbond_atom_site_label_H
_geom_hbond_atom_site_label_A
_geom_hbond_site_symmetry_A
_geom_hbond_distance_DH
_geom_hbond_distance_HA
_geom_hbond_distance_DA
_geom_hbond_angle_DHA
O2 H2O O5 2_656 0.84 1.90 2.729(3) 170
O5 H5 O21 1_455 0.84 1.94 2.752(3) 161
O21 H21A O3 2_645 0.84(4) 2.21(4) 2.955(3) 147(4)
O21 H21B O2 2_646 0.91(4) 1.95(4) 2.821(3) 160(4)

loop_
_geom_torsion_atom_site_label_1
_geom_torsion_atom_site_label_2
_geom_torsion_atom_site_label_3
_geom_torsion_atom_site_label_4
_geom_torsion
C2 C1 C12 O5 65.7(3)
C11 C1 C12 O5 -118.8(2)
C11 C1 C2 C3 -165.6(2)
C12 C1 C2 C3 9.5(4)
C1 C2 C3 C4 122.3(3)
C2 C3 C4 C14 -164.8(2)
C2 C3 C4 C13 75.7(3)
C2 C3 C4 C5 -47.8(3)
C14 C4 C5 O1 48.5(3)
C13 C4 C5 O1 170.3(3)
C3 C4 C5 O1 -68.0(3)
C14 C4 C5 C6 -127.8(3)
C13 C4 C5 C6 -5.9(3)
C3 C4 C5 C6 115.7(3)
O1 C5 C6 O2 -84.1(3)
C4 C5 C6 O2 92.1(3)
O1 C5 C6 C7 39.9(3)
C4 C5 C6 C7 -143.8(2)
O2 C6 C7 C8 -176.3(2)
C5 C6 C7 C8 62.9(3)
C6 C7 C8 C9 62.0(3)
C6 C7 C8 C15 -110.9(2)
C15 C8 C9 C10 5.0(4)
C7 C8 C9 C10 -167.4(2)
C8 C9 C10 O3 -97.6(3)
C8 C9 C10 C11 23.3(3)
C9 C10 O3 C16 -173.9(2)
C11 C10 O3 C16 65.9(3)
C2 C1 C11 O4 118.3(3)
C12 C1 C11 O4 -57.1(3)
C2 C1 C11 C10 -1.4(4)
C12 C1 C11 C10 -176.8(2)
O3 C10 C11 O4 61.2(2)
C9 C10 C11 O4 -57.9(3)
O3 C10 C11 C1 -177.5(2)
C9 C10 C11 C1 63.3(3)
C1 C11 O4 C15 -58.0(3)
C10 C11 O4 C15 67.7(2)
C11 O4 C15 C8 -39.8(3)
C9 C8 C15 O4 2.2(3)
C7 C8 C15 O4 175.2(2)
